data_4512943
loop_
_publ_author_name
'Xu, Xiaomin'
'Xiao, Ting'
'Gu, Xiao'
'Yang, Xuejin'
'Kershaw, Stephen V.'
'Zhao, Ni'
'Xu, Jianbin'
'Miao, Qian'

_publ_section_title
;
 Solution-Processed Ambipolar Organic Thin-Film Transistors by Blending p-
 and n-Type Semiconductors: Solid Solution versus Microphase Separation.
;
_journal_issue 51
_journal_name_full 'ACS applied materials &amp; interfaces'
_journal_page_first 28019
_journal_page_last 28026
_journal_paper_doi 10.1021/acsami.5b01172
_journal_volume 7
_journal_year 2015
_chemical_formula_sum 'C42 H52 N2 Si2'
_chemical_formula_weight 641.04
_chemical_name_systematic
; 
 ? 
;
_space_group_IT_number 2
_symmetry_cell_setting triclinic
_symmetry_space_group_name_Hall '-P 1'
_symmetry_space_group_name_H-M 'P -1'
_atom_sites_solution_hydrogens geom
_atom_sites_solution_primary direct
_atom_sites_solution_secondary difmap
_audit_creation_method SHELXL-97
_cell_angle_alpha 78.487(4)
_cell_angle_beta 89.106(4)
_cell_angle_gamma 81.261(4)
_cell_formula_units_Z 1
_cell_length_a 7.5962(13)
_cell_length_b 7.7187(12)
_cell_length_c 16.939(3)
_cell_measurement_reflns_used 51
_cell_measurement_temperature 296(2)
_cell_measurement_theta_max 15
_cell_measurement_theta_min 15
_cell_volume 961.8(3)
_computing_cell_refinement 'BRUKER KAPPA APEXII DUO DIFFRACTOMETER'
_computing_data_collection 'BRUKER KAPPA APEXII DUO DIFFRACTOMETER'
_computing_data_reduction 'BRUKER KAPPA APEXII DUO DIFFRACTOMETER'
_computing_molecular_graphics 'SIEMENS SHELXTL'
_computing_publication_material 'SIEMENS SHELXTL'
_computing_structure_refinement 'SHELXL-97 (Sheldrick, 2008)'
_computing_structure_solution 'SHELXS-97 (Sheldrick, 2008)'
_diffrn_ambient_temperature 296(2)
_diffrn_measured_fraction_theta_full 0.959
_diffrn_measured_fraction_theta_max 0.959
_diffrn_measurement_device_type 'BRUKER KAPPA APEXII DUO DIFFRACTOMETER'
_diffrn_measurement_method 'PHI & OMEGA SCAN'
_diffrn_radiation_monochromator graphite
_diffrn_radiation_source 'fine-focus sealed tube'
_diffrn_radiation_type MoK\a
_diffrn_radiation_wavelength 0.71073
_diffrn_reflns_av_R_equivalents 0.0743
_diffrn_reflns_av_sigmaI/netI 0.0722
_diffrn_reflns_limit_h_max 9
_diffrn_reflns_limit_h_min -9
_diffrn_reflns_limit_k_max 8
_diffrn_reflns_limit_k_min -7
_diffrn_reflns_limit_l_max 20
_diffrn_reflns_limit_l_min -20
_diffrn_reflns_number 12573
_diffrn_reflns_theta_full 25.25
_diffrn_reflns_theta_max 25.25
_diffrn_reflns_theta_min 2.45
_exptl_absorpt_coefficient_mu 0.122
_exptl_absorpt_correction_T_max 0.7454
_exptl_absorpt_correction_T_min 0.5884
_exptl_absorpt_correction_type multi-scan
_exptl_crystal_colour black
_exptl_crystal_density_diffrn 1.107
_exptl_crystal_density_method 'not measured'
_exptl_crystal_description block
_exptl_crystal_F_000 346
_exptl_crystal_size_max 0.50
_exptl_crystal_size_mid 0.40
_exptl_crystal_size_min 0.30
_refine_diff_density_max 0.217
_refine_diff_density_min -0.208
_refine_diff_density_rms 0.040
_refine_ls_extinction_method none
_refine_ls_goodness_of_fit_ref 1.065
_refine_ls_hydrogen_treatment riding
_refine_ls_matrix_type full
_refine_ls_number_parameters 208
_refine_ls_number_reflns 3322
_refine_ls_number_restraints 0
_refine_ls_restrained_S_all 1.065
_refine_ls_R_factor_all 0.1111
_refine_ls_R_factor_gt 0.0584
_refine_ls_shift/su_max 0.000
_refine_ls_shift/su_mean 0.000
_refine_ls_structure_factor_coef Fsqd
_refine_ls_weighting_details 'calc w=1/[\s^2^(Fo^2^)+(0.0823P)^2^+0.1908P] where P=(Fo^2^+2Fc^2^)/3'
_refine_ls_weighting_scheme calc
_refine_ls_wR_factor_gt 0.1507
_refine_ls_wR_factor_ref 0.1849
_reflns_number_gt 1931
_reflns_number_total 3322
_reflns_threshold_expression >2sigma(I)
_cod_data_source_file am5b01172_si_002.cif
_cod_data_source_block (TIPS-TAP)0.82(TIPS-PEN)0.18
_cod_depositor_comments
;
The following automatic conversions were performed:

'_symmetry_cell_setting' value 'Triclinic' changed to 'triclinic'
according to
/usr/data/users/saulius/crontab/automatic-downloads/rss-feeds/ACS/lib/dictionaries/cif_core.dic
dictionary named 'cif_core.dic' version 2.4.2 from 2011-04-26.

Automatic conversion script
Id: cif_fix_values 3271 2015-04-21 07:52:19Z andrius 

 Adding full bibliography for 4512942--4512944.cif.
;
_cod_original_sg_symbol_H-M P-1
_cod_database_code 4512943

loop_
_symmetry_equiv_pos_as_xyz
'x, y, z'
'-x, -y, -z'

loop_
_atom_site_label
_atom_site_type_symbol
_atom_site_fract_x
_atom_site_fract_y
_atom_site_fract_z
_atom_site_U_iso_or_equiv
_atom_site_adp_type
_atom_site_occupancy
_atom_site_symmetry_multiplicity
_atom_site_calc_flag
_atom_site_refinement_flags
Si1 Si 0.20662(12) 0.25480(14) 0.31960(5) 0.0616(3) Uani 1 1 d .
C1 C 0.4370(4) 0.4484(4) 0.08008(16) 0.0527(8) Uani 1 1 d .
C2 C 0.3925(3) 0.6266(4) 0.03742(16) 0.0517(8) Uani 1 1 d .
C3 C 0.2551(4) 0.9156(5) 0.03309(18) 0.0599(9) Uani 1 1 d .
C4 C 0.1515(4) 1.0504(5) 0.0687(2) 0.0680(10) Uani 1 1 d .
H4A H 0.1122 1.0212 0.1213 0.082 Uiso 1 1 calc R
C5 C 0.1107(5) 1.2191(6) 0.0265(2) 0.0769(11) Uani 1 1 d .
H5A H 0.0433 1.3052 0.0504 0.092 Uiso 1 1 calc R
C6 C 0.1688(5) 1.2673(6) -0.0537(2) 0.0791(11) Uani 1 1 d .
H6A H 0.1382 1.3844 -0.0817 0.095 Uiso 1 1 calc R
C7 C 0.2675(4) 1.1467(5) -0.0900(2) 0.0715(10) Uani 1 1 d .
H7A H 0.3050 1.1816 -0.1425 0.086 Uiso 1 1 calc R
C8 C 0.3149(4) 0.9664(5) -0.04875(18) 0.0577(8) Uani 1 1 d .
C9 C 0.4544(3) 0.6791(5) -0.04367(16) 0.0527(8) Uani 1 1 d .
C10 C 0.3682(4) 0.3940(4) 0.15908(16) 0.0550(8) Uani 1 1 d .
C11 C 0.3065(4) 0.3430(5) 0.22314(17) 0.0610(9) Uani 1 1 d .
C12 C 0.2638(9) 0.0081(7) 0.3378(3) 0.142(2) Uani 1 1 d .
H12A H 0.1806 -0.0054 0.2966 0.171 Uiso 1 1 calc R
C13 C 0.4079(11) -0.0785(8) 0.3059(5) 0.239(5) Uani 1 1 d .
H13A H 0.4112 -0.2054 0.3228 0.359 Uiso 1 1 calc R
H13B H 0.5144 -0.0448 0.3241 0.359 Uiso 1 1 calc R
H13C H 0.4001 -0.0468 0.2481 0.359 Uiso 1 1 calc R
C14 C 0.1672(9) -0.0909(7) 0.4071(3) 0.164(3) Uani 1 1 d .
H14A H 0.2034 -0.2173 0.4121 0.246 Uiso 1 1 calc R
H14B H 0.0411 -0.0623 0.3970 0.246 Uiso 1 1 calc R
H14C H 0.1958 -0.0559 0.4561 0.246 Uiso 1 1 calc R
C15 C 0.3004(5) 0.3545(6) 0.3986(2) 0.0900(13) Uani 1 1 d .
H15A H 0.2643 0.4836 0.3803 0.108 Uiso 1 1 calc R
C16 C 0.4975(7) 0.3329(10) 0.4033(3) 0.170(3) Uani 1 1 d .
H16A H 0.5326 0.3884 0.4452 0.255 Uiso 1 1 calc R
H16B H 0.5422 0.3883 0.3527 0.255 Uiso 1 1 calc R
H16C H 0.5452 0.2078 0.4150 0.255 Uiso 1 1 calc R
C17 C 0.2180(6) 0.3150(7) 0.4804(2) 0.1194(17) Uani 1 1 d .
H17A H 0.2737 0.3715 0.5168 0.179 Uiso 1 1 calc R
H17B H 0.2349 0.1880 0.5004 0.179 Uiso 1 1 calc R
H17C H 0.0929 0.3602 0.4762 0.179 Uiso 1 1 calc R
C18 C -0.0376(5) 0.3308(7) 0.3091(2) 0.0934(14) Uani 1 1 d .
H18A H -0.0916 0.2832 0.3602 0.112 Uiso 1 1 calc R
C19 C -0.0820(7) 0.5350(8) 0.2940(3) 0.142(2) Uani 1 1 d .
H19A H -0.2088 0.5698 0.2888 0.213 Uiso 1 1 calc R
H19B H -0.0266 0.5858 0.2453 0.213 Uiso 1 1 calc R
H19C H -0.0386 0.5775 0.3384 0.213 Uiso 1 1 calc R
C20 C -0.1226(6) 0.2594(9) 0.2424(3) 0.158(3) Uani 1 1 d .
H20A H -0.2483 0.3020 0.2392 0.238 Uiso 1 1 calc R
H20B H -0.1030 0.1310 0.2547 0.238 Uiso 1 1 calc R
H20C H -0.0695 0.3008 0.1916 0.238 Uiso 1 1 calc R
N1 N 0.2931(3) 0.7479(4) 0.07451(14) 0.0488(7) Uani 0.50 1 d P
N2 N 0.4125(3) 0.8488(4) -0.08567(14) 0.0506(7) Uani 0.50 1 d P
C21 C 0.2931(3) 0.7479(4) 0.07451(14) 0.0488(7) Uani 0.50 1 d P
C22 C 0.4125(3) 0.8488(4) -0.08567(14) 0.0506(7) Uani 0.50 1 d P

loop_
_atom_site_aniso_label
_atom_site_aniso_U_11
_atom_site_aniso_U_22
_atom_site_aniso_U_33
_atom_site_aniso_U_23
_atom_site_aniso_U_13
_atom_site_aniso_U_12
Si1 0.0598(6) 0.0811(7) 0.0430(5) -0.0054(4) 0.0174(4) -0.0190(4)
C1 0.0431(16) 0.080(2) 0.0367(14) -0.0072(15) 0.0064(12) -0.0194(15)
C2 0.0382(15) 0.080(2) 0.0390(15) -0.0098(15) 0.0053(12) -0.0188(15)
C3 0.0407(16) 0.092(3) 0.0531(18) -0.0218(18) 0.0038(13) -0.0182(16)
C4 0.056(2) 0.092(3) 0.059(2) -0.022(2) 0.0034(16) -0.0163(19)
C5 0.062(2) 0.093(3) 0.081(3) -0.031(2) -0.0020(18) -0.011(2)
C6 0.076(2) 0.081(3) 0.080(3) -0.014(2) -0.001(2) -0.016(2)
C7 0.064(2) 0.087(3) 0.063(2) -0.008(2) 0.0050(16) -0.0202(19)
C8 0.0466(17) 0.078(3) 0.0514(18) -0.0099(17) 0.0008(14) -0.0208(16)
C9 0.0382(15) 0.083(2) 0.0386(15) -0.0111(15) 0.0070(12) -0.0175(15)
C10 0.0478(17) 0.075(2) 0.0420(17) -0.0087(15) 0.0059(13) -0.0138(15)
C11 0.0556(18) 0.082(3) 0.0446(17) -0.0078(15) 0.0115(14) -0.0141(16)
C12 0.189(6) 0.087(4) 0.145(4) -0.009(3) 0.099(4) -0.031(3)
C13 0.308(10) 0.112(5) 0.238(8) 0.027(5) 0.169(8) 0.058(6)
C14 0.262(8) 0.092(4) 0.134(4) 0.002(3) 0.093(5) -0.057(4)
C15 0.082(3) 0.135(4) 0.060(2) -0.022(2) 0.0170(18) -0.036(2)
C16 0.099(4) 0.332(10) 0.114(4) -0.089(5) 0.013(3) -0.085(5)
C17 0.123(4) 0.188(5) 0.063(3) -0.041(3) 0.024(2) -0.055(3)
C18 0.063(2) 0.155(4) 0.056(2) -0.010(2) 0.0151(17) -0.015(2)
C19 0.096(4) 0.181(6) 0.116(4) -0.003(4) 0.007(3) 0.043(4)
C20 0.085(3) 0.316(9) 0.091(3) -0.055(4) 0.000(3) -0.062(4)
N1 0.0385(14) 0.071(2) 0.0386(14) -0.0120(13) 0.0058(11) -0.0114(13)
N2 0.0434(14) 0.067(2) 0.0394(14) -0.0027(13) 0.0038(11) -0.0131(13)
C21 0.0385(14) 0.071(2) 0.0386(14) -0.0120(13) 0.0058(11) -0.0114(13)
C22 0.0434(14) 0.067(2) 0.0394(14) -0.0027(13) 0.0038(11) -0.0131(13)

loop_
_atom_type_symbol
_atom_type_description
_atom_type_scat_dispersion_real
_atom_type_scat_dispersion_imag
_atom_type_scat_source
C C 0.0033 0.0016 'International Tables Vol C Tables 4.2.6.8 and 6.1.1.4'
H H 0.0000 0.0000 'International Tables Vol C Tables 4.2.6.8 and 6.1.1.4'
Si Si 0.0817 0.0704 'International Tables Vol C Tables 4.2.6.8 and 6.1.1.4'
N N 0.0061 0.0033 'International Tables Vol C Tables 4.2.6.8 and 6.1.1.4'

loop_
_geom_angle_atom_site_label_1
_geom_angle_atom_site_label_2
_geom_angle_atom_site_label_3
_geom_angle
_geom_angle_site_symmetry_1
_geom_angle_site_symmetry_3
C11 Si1 C12 106.90(18) . .
C11 Si1 C18 107.21(16) . .
C12 Si1 C18 112.3(3) . .
C11 Si1 C15 107.46(16) . .
C12 Si1 C15 112.9(3) . .
C18 Si1 C15 109.72(19) . .
C2 C1 C9 119.9(3) . 2_665
C2 C1 C10 120.4(3) . .
C9 C1 C10 119.7(3) 2_665 .
N1 C2 C1 118.8(3) . .
N1 C2 C9 120.7(3) . .
C1 C2 C9 120.4(3) . .
N1 C3 C4 120.3(3) . .
N1 C3 C8 121.5(3) . .
C4 C3 C8 118.2(3) . .
C5 C4 C3 120.4(3) . .
C4 C5 C6 121.0(4) . .
C7 C6 C5 121.2(4) . .
C6 C7 C8 120.5(3) . .
N2 C8 C7 119.7(3) . .
N2 C8 C3 121.6(3) . .
C7 C8 C3 118.7(3) . .
N2 C9 C1 119.0(3) . 2_665
N2 C9 C2 121.4(3) . .
C1 C9 C2 119.7(3) 2_665 .
C11 C10 C1 176.6(3) . .
C10 C11 Si1 176.8(3) . .
C13 C12 C14 120.0(5) . .
C13 C12 Si1 123.5(4) . .
C14 C12 Si1 114.8(4) . .
C16 C15 C17 112.4(4) . .
C16 C15 Si1 115.6(3) . .
C17 C15 Si1 115.3(3) . .
C19 C18 C20 110.0(4) . .
C19 C18 Si1 111.5(3) . .
C20 C18 Si1 112.5(3) . .
C3 N1 C2 117.4(3) . .
C8 N2 C9 117.4(3) . .

loop_
_geom_bond_atom_site_label_1
_geom_bond_atom_site_label_2
_geom_bond_distance
_geom_bond_site_symmetry_2
Si1 C11 1.839(3) .
Si1 C12 1.851(5) .
Si1 C18 1.859(4) .
Si1 C15 1.871(4) .
C1 C2 1.414(4) .
C1 C9 1.417(4) 2_665
C1 C10 1.436(4) .
C2 N1 1.359(4) .
C2 C9 1.445(4) .
C3 N1 1.335(4) .
C3 C4 1.433(5) .
C3 C8 1.449(4) .
C4 C5 1.347(5) .
C5 C6 1.417(5) .
C6 C7 1.345(5) .
C7 C8 1.422(5) .
C8 N2 1.332(4) .
C9 N2 1.353(4) .
C9 C1 1.417(4) 2_665
C10 C11 1.192(4) .
C12 C13 1.357(7) .
C12 C14 1.511(6) .
C15 C16 1.483(6) .
C15 C17 1.505(5) .
C18 C19 1.531(7) .
C18 C20 1.542(6) .
